data_7160877
loop_
_publ_author_name
'Kuznetsov, Roman'
'Kantin, Grigory'
'Sapegin, Alexander'
'Novikov, Mikhail Sergeevich'
'Dar'in, Dmitry'

_publ_section_title
;
 Elucidating the mechanism, origin of regioselectivity and substrate scope
 of structurally diverse 1,2,4-triazoles synthesis via rare type of diazo
 compounds reactivity
;
_journal_name_full 'Organic &amp; Biomolecular Chemistry'
_journal_paper_doi 10.1039/D5OB01650A
_journal_year 2025
_chemical_formula_moiety 'C23 H15 Cl F3 N3 O'
_chemical_formula_sum 'C23 H15 Cl F3 N3 O'
_chemical_formula_weight 441.83
_space_group_crystal_system monoclinic
_space_group_IT_number 14
_space_group_name_Hall '-P 2ybc'
_space_group_name_H-M_alt 'P 1 21/c 1'
_atom_sites_solution_hydrogens geom
_atom_sites_solution_primary dual
_audit_creation_date 2025-09-12
_audit_creation_method
;
Olex2 1.3
(compiled 2020.11.12 svn.r5f609507 for OlexSys, GUI svn.r6408)
;
_audit_update_record
;
2025-09-14 deposited with the CCDC.	2025-11-26 downloaded from the CCDC.
;
_cell_angle_alpha 90
_cell_angle_beta 107.207(5)
_cell_angle_gamma 90
_cell_formula_units_Z 4
_cell_length_a 21.1094(9)
_cell_length_b 4.6693(4)
_cell_length_c 20.8977(11)
_cell_measurement_reflns_used 8106
_cell_measurement_temperature 100(2)
_cell_measurement_theta_max 78.4180
_cell_measurement_theta_min 3.6890
_cell_volume 1967.6(2)
_computing_molecular_graphics 'Olex2 1.3 (Dolomanov et al., 2009)'
_computing_publication_material 'Olex2 1.3 (Dolomanov et al., 2009)'
_computing_structure_refinement 'SHELXL 2018/3 (Sheldrick, 2015)'
_computing_structure_solution 'SHELXT 2018/2 (Sheldrick, 2018)'
_diffrn_ambient_temperature 100(2)
_diffrn_measured_fraction_theta_full 0.993
_diffrn_measured_fraction_theta_max 0.930
_diffrn_measurement_device_type 044-265_auto
_diffrn_radiation_type CuK\a
_diffrn_radiation_wavelength 1.54184
_diffrn_reflns_av_R_equivalents 0.1005
_diffrn_reflns_av_unetI/netI 0.0820
_diffrn_reflns_Laue_measured_fraction_full 0.993
_diffrn_reflns_Laue_measured_fraction_max 0.930
_diffrn_reflns_limit_h_max 26
_diffrn_reflns_limit_h_min -26
_diffrn_reflns_limit_k_max 5
_diffrn_reflns_limit_k_min -5
_diffrn_reflns_limit_l_max 17
_diffrn_reflns_limit_l_min -25
_diffrn_reflns_number 15490
_diffrn_reflns_point_group_measured_fraction_full 0.993
_diffrn_reflns_point_group_measured_fraction_max 0.930
_diffrn_reflns_theta_full 67.684
_diffrn_reflns_theta_max 80.230
_diffrn_reflns_theta_min 2.191
_exptl_absorpt_coefficient_mu 2.162
_exptl_absorpt_correction_T_max 1.0000
_exptl_absorpt_correction_T_min 0.85681
_exptl_absorpt_correction_type multi-scan
_exptl_crystal_colour 'clear light colourless'
_exptl_crystal_colour_lustre clear
_exptl_crystal_colour_modifier light
_exptl_crystal_colour_primary colourless
_exptl_crystal_density_diffrn 1.492
_exptl_crystal_description prism
_exptl_crystal_F_000 904
_exptl_crystal_size_max 0.05
_exptl_crystal_size_mid 0.01
_exptl_crystal_size_min 0.01
_refine_diff_density_max 0.516
_refine_diff_density_min -0.514
_refine_diff_density_rms 0.091
_refine_ls_extinction_method none
_refine_ls_goodness_of_fit_ref 1.122
_refine_ls_hydrogen_treatment constr
_refine_ls_matrix_type full
_refine_ls_number_parameters 280
_refine_ls_number_reflns 3983
_refine_ls_number_restraints 0
_refine_ls_restrained_S_all 1.122
_refine_ls_R_factor_all 0.1074
_refine_ls_R_factor_gt 0.0770
_refine_ls_shift/su_max 0.000
_refine_ls_shift/su_mean 0.000
_refine_ls_structure_factor_coef Fsqd
_refine_ls_weighting_details 'w=1/[\s^2^(Fo^2^)+(0.0867P)^2^+1.3702P] where P=(Fo^2^+2Fc^2^)/3'
_refine_ls_weighting_scheme calc
_refine_ls_wR_factor_gt 0.1736
_refine_ls_wR_factor_ref 0.1887
_reflns_Friedel_coverage 0.000
_reflns_number_gt 2953
_reflns_number_total 3983
_reflns_threshold_expression 'I > 2\s(I)'
_cod_data_source_file d5ob01650a2.cif
_cod_data_source_block 044-265_auto
_cod_database_code 7160877
_shelx_shelxl_version_number 2018/3
_shelx_space_group_comment
;
The symmetry employed for this shelxl refinement is uniquely defined
by the following loop, which should always be used as a source of
symmetry information in preference to the above space-group names.
They are only intended as comments.
;
_shelx_estimated_absorpt_t_max 0.979
_shelx_estimated_absorpt_t_min 0.900
_olex2_refinement_description
;
1.a Secondary CH2 refined with riding coordinates:
 C22(H22A,H22B)
1.b Aromatic/amide H refined with riding coordinates:
 C10(H10), C20(H20), C2(H2), C11(H11), C17(H17), C16(H16), C3(H3), C14(H14),
 C6(H6), C13(H13), C19(H19), C4(H4), C5(H5)
;
_olex2_submission_special_instructions 'No special instructions were received'

loop_
_space_group_symop_operation_xyz
'x, y, z'
'-x, y+1/2, -z+1/2'
'-x, -y, -z'
'x, -y-1/2, z-1/2'

loop_
_atom_site_label
_atom_site_type_symbol
_atom_site_fract_x
_atom_site_fract_y
_atom_site_fract_z
_atom_site_U_iso_or_equiv
_atom_site_adp_type
_atom_site_occupancy
_atom_site_site_symmetry_order
_atom_site_calc_flag
_atom_site_refinement_flags_posn
_atom_site_refinement_flags_adp
_atom_site_refinement_flags_occupancy
_atom_site_disorder_assembly
_atom_site_disorder_group
Cl1 Cl 0.56368(4) -0.0459(3) 0.94717(4) 0.0386(3) Uani 1 1 d . . . . .
F2 F 0.29904(11) -0.4527(6) 0.43382(11) 0.0387(6) Uani 1 1 d . . . . .
F3 F 0.20283(11) -0.3737(6) 0.36541(11) 0.0434(7) Uani 1 1 d . . . . .
F1 F 0.28305(14) -0.0848(6) 0.37012(12) 0.0449(7) Uani 1 1 d . . . . .
O1 O 0.34642(11) 0.6685(6) 0.70032(12) 0.0276(6) Uani 1 1 d . . . . .
N3 N 0.13839(13) 0.6466(7) 0.58479(14) 0.0229(7) Uani 1 1 d . . . . .
N1 N 0.21832(12) 0.4875(7) 0.66973(13) 0.0216(7) Uani 1 1 d . . . . .
N2 N 0.18709(12) 0.6869(7) 0.69644(13) 0.0215(6) Uani 1 1 d . . . . .
C7 C 0.13874(14) 0.7757(9) 0.64319(15) 0.0214(8) Uani 1 1 d . . . . .
C15 C 0.39249(14) 0.3301(9) 0.78581(15) 0.0214(8) Uani 1 1 d . . . . .
C8 C 0.18934(15) 0.4664(9) 0.60271(16) 0.0232(8) Uani 1 1 d . . . . .
C1 C 0.08927(15) 0.9907(9) 0.64767(17) 0.0236(8) Uani 1 1 d . . . . .
C10 C 0.15956(15) 0.2097(9) 0.49579(16) 0.0271(9) Uani 1 1 d . . . . .
H10 H 0.115943 0.283589 0.487555 0.033 Uiso 1 1 calc R U . . .
C21 C 0.33754(15) 0.4625(9) 0.73117(15) 0.0210(7) Uani 1 1 d . . . . .
C9 C 0.20797(15) 0.2766(8) 0.55586(16) 0.0211(7) Uani 1 1 d . . . . .
C20 C 0.38177(15) 0.1140(8) 0.82699(16) 0.0232(8) Uani 1 1 d . . . . .
H20 H 0.338111 0.043735 0.820688 0.028 Uiso 1 1 calc R U . . .
C22 C 0.26986(14) 0.3200(9) 0.71583(16) 0.0224(8) Uani 1 1 d . . . . .
H22A H 0.271934 0.128515 0.696222 0.027 Uiso 1 1 calc R U . . .
H22B H 0.258460 0.293157 0.758109 0.027 Uiso 1 1 calc R U . . .
C2 C 0.09164(16) 1.1265(9) 0.70726(17) 0.0270(8) Uani 1 1 d . . . . .
H2 H 0.126727 1.084651 0.746607 0.032 Uiso 1 1 calc R U . . .
C11 C 0.17421(16) 0.0387(9) 0.44852(16) 0.0269(8) Uani 1 1 d . . . . .
H11 H 0.140895 -0.003186 0.407809 0.032 Uiso 1 1 calc R U . . .
C12 C 0.23770(16) -0.0734(9) 0.46016(16) 0.0241(8) Uani 1 1 d . . . . .
C17 C 0.50989(15) 0.3135(10) 0.84482(16) 0.0287(9) Uani 1 1 d . . . . .
H17 H 0.553804 0.379376 0.850588 0.034 Uiso 1 1 calc R U . . .
C16 C 0.45720(15) 0.4283(9) 0.79545(17) 0.0258(8) Uani 1 1 d . . . . .
H16 H 0.465093 0.576406 0.767591 0.031 Uiso 1 1 calc R U . . .
C3 C 0.04320(17) 1.3233(10) 0.71001(18) 0.0297(9) Uani 1 1 d . . . . .
H3 H 0.045174 1.415674 0.751061 0.036 Uiso 1 1 calc R U . . .
C14 C 0.27212(15) 0.1661(9) 0.56657(17) 0.0279(8) Uani 1 1 d . . . . .
H14 H 0.305904 0.212041 0.606644 0.033 Uiso 1 1 calc R U . . .
C00P C 0.25514(17) -0.2459(10) 0.40798(17) 0.0287(8) Uani 1 1 d . . . . .
C6 C 0.03695(16) 1.0521(9) 0.59006(17) 0.0277(8) Uani 1 1 d . . . . .
H6 H 0.034492 0.958498 0.549034 0.033 Uiso 1 1 calc R U . . .
C13 C 0.28662(16) -0.0083(10) 0.51961(17) 0.0299(9) Uani 1 1 d . . . . .
H13 H 0.330032 -0.084310 0.527747 0.036 Uiso 1 1 calc R U . . .
C19 C 0.43420(16) -0.0006(10) 0.87734(17) 0.0285(9) Uani 1 1 d . . . . .
H19 H 0.426713 -0.147306 0.905776 0.034 Uiso 1 1 calc R U . . .
C4 C -0.00817(17) 1.3847(10) 0.65251(19) 0.0306(9) Uani 1 1 d . . . . .
H4 H -0.041308 1.519914 0.654067 0.037 Uiso 1 1 calc R U . . .
C18 C 0.49767(15) 0.1028(9) 0.88536(16) 0.0280(9) Uani 1 1 d . . . . .
C5 C -0.01090(16) 1.2480(10) 0.59292(18) 0.0311(9) Uani 1 1 d . . . . .
H5 H -0.046098 1.289819 0.553665 0.037 Uiso 1 1 calc R U . . .

loop_
_atom_site_aniso_label
_atom_site_aniso_U_11
_atom_site_aniso_U_22
_atom_site_aniso_U_33
_atom_site_aniso_U_23
_atom_site_aniso_U_13
_atom_site_aniso_U_12
Cl1 0.0210(4) 0.0521(7) 0.0323(4) 0.0015(4) -0.0082(3) 0.0075(4)
F2 0.0393(12) 0.0408(17) 0.0334(11) -0.0041(10) 0.0067(9) 0.0109(11)
F3 0.0339(11) 0.0570(19) 0.0338(11) -0.0185(12) 0.0014(9) -0.0050(11)
F1 0.0644(16) 0.0419(18) 0.0384(13) 0.0011(11) 0.0308(12) -0.0044(13)
O1 0.0198(10) 0.0328(18) 0.0267(12) 0.0046(12) 0.0014(9) -0.0038(11)
N3 0.0165(11) 0.0224(19) 0.0278(14) 0.0015(12) 0.0034(10) 0.0013(11)
N1 0.0147(11) 0.0259(19) 0.0209(13) 0.0010(12) 0.0001(10) 0.0015(12)
N2 0.0157(11) 0.0204(18) 0.0250(13) -0.0001(12) 0.0009(10) 0.0022(11)
C7 0.0147(12) 0.024(2) 0.0227(15) 0.0019(14) 0.0013(11) -0.0025(13)
C15 0.0151(13) 0.028(2) 0.0184(14) -0.0046(14) 0.0005(11) 0.0001(14)
C8 0.0139(12) 0.030(2) 0.0227(15) 0.0037(14) 0.0001(11) -0.0026(13)
C1 0.0136(12) 0.026(2) 0.0290(17) 0.0030(15) 0.0026(12) -0.0003(13)
C10 0.0148(13) 0.040(3) 0.0224(16) 0.0030(16) -0.0005(12) 0.0010(15)
C21 0.0184(14) 0.024(2) 0.0197(15) -0.0026(14) 0.0046(11) 0.0010(14)
C9 0.0166(13) 0.021(2) 0.0224(15) 0.0028(14) 0.0015(11) -0.0012(13)
C20 0.0158(13) 0.026(2) 0.0246(16) -0.0002(15) 0.0015(12) -0.0008(14)
C22 0.0148(13) 0.027(2) 0.0218(15) 0.0036(14) -0.0008(11) 0.0009(13)
C2 0.0209(14) 0.032(2) 0.0255(16) 0.0047(15) 0.0034(12) 0.0000(15)
C11 0.0199(14) 0.035(2) 0.0215(15) 0.0016(15) -0.0010(12) -0.0016(15)
C12 0.0218(14) 0.028(2) 0.0213(15) 0.0014(14) 0.0039(12) -0.0019(14)
C17 0.0142(13) 0.042(3) 0.0254(16) -0.0077(17) -0.0008(12) 0.0012(15)
C16 0.0181(14) 0.033(2) 0.0249(16) -0.0001(15) 0.0042(12) -0.0025(15)
C3 0.0251(15) 0.034(3) 0.0308(18) -0.0005(16) 0.0091(13) 0.0040(16)
C14 0.0163(14) 0.037(3) 0.0259(16) -0.0025(16) -0.0012(12) 0.0012(15)
C00P 0.0247(15) 0.031(2) 0.0274(17) 0.0010(16) 0.0029(13) -0.0062(15)
C6 0.0205(15) 0.034(3) 0.0252(16) -0.0005(16) 0.0016(12) 0.0013(15)
C13 0.0184(14) 0.039(3) 0.0285(17) -0.0024(16) 0.0006(13) 0.0007(15)
C19 0.0226(15) 0.035(3) 0.0243(16) 0.0054(16) 0.0017(13) 0.0021(15)
C4 0.0199(14) 0.031(3) 0.042(2) 0.0031(17) 0.0119(14) 0.0052(15)
C18 0.0170(14) 0.040(3) 0.0219(15) -0.0049(16) -0.0023(12) 0.0058(15)
C5 0.0192(14) 0.034(3) 0.0353(19) 0.0049(17) 0.0011(13) 0.0067(15)

loop_
_atom_type_symbol
_atom_type_description
_atom_type_scat_dispersion_real
_atom_type_scat_dispersion_imag
_atom_type_scat_source
C C 0.0181 0.0091 'International Tables Vol C Tables 4.2.6.8 and 6.1.1.4'
H H 0.0000 0.0000 'International Tables Vol C Tables 4.2.6.8 and 6.1.1.4'
Cl Cl 0.3639 0.7018 'International Tables Vol C Tables 4.2.6.8 and 6.1.1.4'
F F 0.0727 0.0534 'International Tables Vol C Tables 4.2.6.8 and 6.1.1.4'
N N 0.0311 0.0180 'International Tables Vol C Tables 4.2.6.8 and 6.1.1.4'
O O 0.0492 0.0322 'International Tables Vol C Tables 4.2.6.8 and 6.1.1.4'

loop_
_geom_angle_atom_site_label_1
_geom_angle_atom_site_label_2
_geom_angle_atom_site_label_3
_geom_angle
_geom_angle_site_symmetry_1
_geom_angle_site_symmetry_3
_geom_angle_publ_flag
C8 N3 C7 103.8(3) . . ?
N2 N1 C8 110.5(3) . . ?
N2 N1 C22 117.3(3) . . ?
C8 N1 C22 131.9(3) . . ?
C7 N2 N1 102.4(3) . . ?
N3 C7 C1 123.0(3) . . ?
N2 C7 N3 114.3(3) . . ?
N2 C7 C1 122.7(3) . . ?
C20 C15 C21 122.7(3) . . ?
C20 C15 C16 118.7(3) . . ?
C16 C15 C21 118.5(3) . . ?
N3 C8 N1 109.0(3) . . ?
N3 C8 C9 123.5(3) . . ?
N1 C8 C9 127.5(3) . . ?
C2 C1 C7 122.1(3) . . ?
C2 C1 C6 119.2(3) . . ?
C6 C1 C7 118.6(3) . . ?
C9 C10 H10 119.5 . . ?
C11 C10 H10 119.5 . . ?
C11 C10 C9 121.0(3) . . ?
O1 C21 C15 122.0(3) . . ?
O1 C21 C22 121.5(3) . . ?
C15 C21 C22 116.6(3) . . ?
C10 C9 C8 117.9(3) . . ?
C10 C9 C14 118.4(3) . . ?
C14 C9 C8 123.7(3) . . ?
C15 C20 H20 119.7 . . ?
C15 C20 C19 120.7(3) . . ?
C19 C20 H20 119.7 . . ?
N1 C22 C21 112.2(3) . . ?
N1 C22 H22A 109.2 . . ?
N1 C22 H22B 109.2 . . ?
C21 C22 H22A 109.2 . . ?
C21 C22 H22B 109.2 . . ?
H22A C22 H22B 107.9 . . ?
C1 C2 H2 119.7 . . ?
C1 C2 C3 120.6(3) . . ?
C3 C2 H2 119.7 . . ?
C10 C11 H11 119.9 . . ?
C10 C11 C12 120.2(3) . . ?
C12 C11 H11 119.9 . . ?
C11 C12 C00P 120.7(3) . . ?
C11 C12 C13 119.7(3) . . ?
C13 C12 C00P 119.5(3) . . ?
C16 C17 H17 120.6 . . ?
C18 C17 H17 120.6 . . ?
C18 C17 C16 118.8(3) . . ?
C15 C16 H16 119.4 . . ?
C17 C16 C15 121.1(4) . . ?
C17 C16 H16 119.4 . . ?
C2 C3 H3 120.1 . . ?
C2 C3 C4 119.8(3) . . ?
C4 C3 H3 120.1 . . ?
C9 C14 H14 119.6 . . ?
C13 C14 C9 120.7(3) . . ?
C13 C14 H14 119.6 . . ?
F2 C00P F1 105.6(3) . . ?
F2 C00P C12 112.8(3) . . ?
F3 C00P F2 106.5(4) . . ?
F3 C00P F1 106.1(3) . . ?
F3 C00P C12 113.3(3) . . ?
F1 C00P C12 112.0(4) . . ?
C1 C6 H6 120.0 . . ?
C5 C6 C1 120.0(3) . . ?
C5 C6 H6 120.0 . . ?
C12 C13 H13 119.9 . . ?
C14 C13 C12 120.1(3) . . ?
C14 C13 H13 119.9 . . ?
C20 C19 H19 120.6 . . ?
C18 C19 C20 118.8(4) . . ?
C18 C19 H19 120.6 . . ?
C3 C4 H4 120.1 . . ?
C5 C4 C3 119.8(3) . . ?
C5 C4 H4 120.1 . . ?
C17 C18 Cl1 119.3(3) . . ?
C17 C18 C19 121.8(3) . . ?
C19 C18 Cl1 118.9(3) . . ?
C6 C5 C4 120.6(3) . . ?
C6 C5 H5 119.7 . . ?
C4 C5 H5 119.7 . . ?

loop_
_geom_bond_atom_site_label_1
_geom_bond_atom_site_label_2
_geom_bond_distance
_geom_bond_site_symmetry_2
_geom_bond_publ_flag
Cl1 C18 1.740(3) . ?
F2 C00P 1.337(5) . ?
F3 C00P 1.336(4) . ?
F1 C00P 1.347(5) . ?
O1 C21 1.203(5) . ?
N3 C7 1.359(4) . ?
N3 C8 1.329(5) . ?
N1 N2 1.353(4) . ?
N1 C8 1.356(4) . ?
N1 C22 1.450(4) . ?
N2 C7 1.334(4) . ?
C7 C1 1.472(5) . ?
C15 C21 1.499(4) . ?
C15 C20 1.387(5) . ?
C15 C16 1.398(4) . ?
C8 C9 1.458(5) . ?
C1 C2 1.385(5) . ?
C1 C6 1.402(4) . ?
C10 H10 0.9500 . ?
C10 C9 1.400(4) . ?
C10 C11 1.375(5) . ?
C21 C22 1.521(4) . ?
C9 C14 1.404(4) . ?
C20 H20 0.9500 . ?
C20 C19 1.389(5) . ?
C22 H22A 0.9900 . ?
C22 H22B 0.9900 . ?
C2 H2 0.9500 . ?
C2 C3 1.388(6) . ?
C11 H11 0.9500 . ?
C11 C12 1.391(5) . ?
C12 C00P 1.487(5) . ?
C12 C13 1.394(4) . ?
C17 H17 0.9500 . ?
C17 C16 1.382(5) . ?
C17 C18 1.371(6) . ?
C16 H16 0.9500 . ?
C3 H3 0.9500 . ?
C3 C4 1.390(5) . ?
C14 H14 0.9500 . ?
C14 C13 1.377(5) . ?
C6 H6 0.9500 . ?
C6 C5 1.377(6) . ?
C13 H13 0.9500 . ?
C19 H19 0.9500 . ?
C19 C18 1.387(5) . ?
C4 H4 0.9500 . ?
C4 C5 1.385(6) . ?
C5 H5 0.9500 . ?

loop_
_geom_torsion_atom_site_label_1
_geom_torsion_atom_site_label_2
_geom_torsion_atom_site_label_3
_geom_torsion_atom_site_label_4
_geom_torsion
_geom_torsion_site_symmetry_1
_geom_torsion_site_symmetry_2
_geom_torsion_site_symmetry_3
_geom_torsion_site_symmetry_4
_geom_torsion_publ_flag
O1 C21 C22 N1 -9.6(5) . . . . ?
N3 C7 C1 C2 -177.9(3) . . . . ?
N3 C7 C1 C6 4.2(5) . . . . ?
N3 C8 C9 C10 -21.7(5) . . . . ?
N3 C8 C9 C14 155.9(4) . . . . ?
N1 N2 C7 N3 -0.8(4) . . . . ?
N1 N2 C7 C1 178.0(3) . . . . ?
N1 C8 C9 C10 156.8(4) . . . . ?
N1 C8 C9 C14 -25.5(6) . . . . ?
N2 N1 C8 N3 -1.1(4) . . . . ?
N2 N1 C8 C9 -179.8(3) . . . . ?
N2 N1 C22 C21 -88.7(3) . . . . ?
N2 C7 C1 C2 3.3(6) . . . . ?
N2 C7 C1 C6 -174.5(3) . . . . ?
C7 N3 C8 N1 0.5(4) . . . . ?
C7 N3 C8 C9 179.3(3) . . . . ?
C7 C1 C2 C3 -178.4(4) . . . . ?
C7 C1 C6 C5 178.7(4) . . . . ?
C15 C21 C22 N1 171.3(3) . . . . ?
C15 C20 C19 C18 -0.6(6) . . . . ?
C8 N3 C7 N2 0.2(4) . . . . ?
C8 N3 C7 C1 -178.6(3) . . . . ?
C8 N1 N2 C7 1.1(4) . . . . ?
C8 N1 C22 C21 98.8(4) . . . . ?
C8 C9 C14 C13 -178.9(4) . . . . ?
C1 C2 C3 C4 0.0(6) . . . . ?
C1 C6 C5 C4 -0.4(6) . . . . ?
C10 C9 C14 C13 -1.2(6) . . . . ?
C10 C11 C12 C00P -176.7(4) . . . . ?
C10 C11 C12 C13 -0.8(6) . . . . ?
C21 C15 C20 C19 -179.5(3) . . . . ?
C21 C15 C16 C17 -179.7(3) . . . . ?
C9 C10 C11 C12 0.6(6) . . . . ?
C9 C14 C13 C12 1.0(6) . . . . ?
C20 C15 C21 O1 172.4(3) . . . . ?
C20 C15 C21 C22 -8.5(5) . . . . ?
C20 C15 C16 C17 0.1(5) . . . . ?
C20 C19 C18 Cl1 -178.6(3) . . . . ?
C20 C19 C18 C17 -0.3(6) . . . . ?
C22 N1 N2 C7 -172.9(3) . . . . ?
C22 N1 C8 N3 171.8(3) . . . . ?
C22 N1 C8 C9 -6.9(6) . . . . ?
C2 C1 C6 C5 0.8(6) . . . . ?
C2 C3 C4 C5 0.3(6) . . . . ?
C11 C10 C9 C8 178.2(4) . . . . ?
C11 C10 C9 C14 0.4(6) . . . . ?
C11 C12 C00P F2 -146.5(4) . . . . ?
C11 C12 C00P F3 -25.4(5) . . . . ?
C11 C12 C00P F1 94.5(4) . . . . ?
C11 C12 C13 C14 0.0(6) . . . . ?
C16 C15 C21 O1 -7.8(5) . . . . ?
C16 C15 C21 C22 171.3(3) . . . . ?
C16 C15 C20 C19 0.7(5) . . . . ?
C16 C17 C18 Cl1 179.4(3) . . . . ?
C16 C17 C18 C19 1.1(6) . . . . ?
C3 C4 C5 C6 -0.1(6) . . . . ?
C00P C12 C13 C14 176.0(4) . . . . ?
C6 C1 C2 C3 -0.6(6) . . . . ?
C13 C12 C00P F2 37.6(5) . . . . ?
C13 C12 C00P F3 158.6(4) . . . . ?
C13 C12 C00P F1 -81.4(4) . . . . ?
C18 C17 C16 C15 -1.0(6) . . . . ?
